data_4133625
loop_
_publ_author_name
'Wang, Yuwen'
'Kostenko, Arseni'
'Hadlington, Terrance J.'
'Luecke, Marcel-Philip'
'Yao, Shenglai'
'Driess, Matthias'

_publ_section_title
;
 Silicon-Mediated Selective Homo- and Heterocoupling of Carbon Monoxide.
;
_journal_issue 1
_journal_name_full 'Journal of the American Chemical Society'
_journal_page_first 626
_journal_page_last 634
_journal_paper_doi 10.1021/jacs.8b11899
_journal_volume 141
_journal_year 2019
_chemical_formula_sum 'C51 H68 N4 O4 Si2'
_chemical_formula_weight 857.27
_space_group_crystal_system orthorhombic
_space_group_IT_number 19
_space_group_name_Hall 'P 2ac 2ab'
_space_group_name_H-M_alt 'P 21 21 21'
_atom_sites_solution_hydrogens geom
_audit_creation_method 'CrysAlisPro 1.171.38.43c (Rigaku OD, 2015)'
_cell_angle_alpha 90
_cell_angle_beta 90
_cell_angle_gamma 90
_cell_formula_units_Z 4
_cell_length_a 15.6523(2)
_cell_length_b 17.3543(3)
_cell_length_c 18.3413(2)
_cell_measurement_reflns_used 10437
_cell_measurement_temperature 150(2)
_cell_measurement_theta_max 72.9250
_cell_measurement_theta_min 3.4760
_cell_volume 4982.13(12)
_computing_cell_refinement 'CrysAlisPro 1.171.38.43c (Rigaku OD, 2015)'
_computing_data_collection 'CrysAlisPro 1.171.38.43c (Rigaku OD, 2015)'
_computing_data_reduction 'CrysAlisPro 1.171.38.43c (Rigaku OD, 2015)'
_computing_structure_refinement 'SHELXL-2014/7 (Sheldrick, 2014)'
_diffrn_ambient_temperature 150(2)
_diffrn_measured_fraction_theta_full 1.000
_diffrn_measured_fraction_theta_max 1.000
_diffrn_measurement_device 'four-circle diffractometer'
_diffrn_measurement_device_type 'SuperNova, Single source at offset, Atlas'
_diffrn_radiation_monochromator mirror
_diffrn_radiation_type CuK\a
_diffrn_radiation_wavelength 1.54184
_diffrn_reflns_av_R_equivalents 0.0604
_diffrn_reflns_av_unetI/netI 0.0480
_diffrn_reflns_Laue_measured_fraction_full 1.000
_diffrn_reflns_Laue_measured_fraction_max 1.000
_diffrn_reflns_limit_h_max 16
_diffrn_reflns_limit_h_min -18
_diffrn_reflns_limit_k_max 20
_diffrn_reflns_limit_k_min -20
_diffrn_reflns_limit_l_max 21
_diffrn_reflns_limit_l_min -18
_diffrn_reflns_number 34017
_diffrn_reflns_point_group_measured_fraction_full 1.000
_diffrn_reflns_point_group_measured_fraction_max 1.000
_diffrn_reflns_theta_full 67.490
_diffrn_reflns_theta_max 67.490
_diffrn_reflns_theta_min 3.506
_exptl_absorpt_coefficient_mu 1.002
_exptl_absorpt_correction_T_max 1.00000
_exptl_absorpt_correction_T_min 0.21915
_exptl_absorpt_correction_type multi-scan
_exptl_absorpt_process_details
;
CrysAlisPro 1.171.38.43c (Rigaku Oxford Diffraction, 2015)
Empirical absorption correction using spherical harmonics,
 implemented in SCALE3 ABSPACK scaling algorithm.
;
_exptl_crystal_colour colourless
_exptl_crystal_density_diffrn 1.143
_exptl_crystal_description rod
_exptl_crystal_F_000 1848
_exptl_crystal_size_max 0.130
_exptl_crystal_size_mid 0.100
_exptl_crystal_size_min 0.080
_refine_diff_density_max 0.273
_refine_diff_density_min -0.170
_refine_diff_density_rms 0.039
_refine_ls_abs_structure_details
;
 Flack x determined using 2851 quotients [(I+)-(I-)]/[(I+)+(I-)]
 (Parsons, Flack and Wagner, Acta Cryst. B69 (2013) 249-259).
;
_refine_ls_abs_structure_Flack 0.978(18)
_refine_ls_extinction_method none
_refine_ls_goodness_of_fit_ref 1.029
_refine_ls_hydrogen_treatment constr
_refine_ls_matrix_type full
_refine_ls_number_parameters 636
_refine_ls_number_reflns 8971
_refine_ls_number_restraints 64
_refine_ls_restrained_S_all 1.026
_refine_ls_R_factor_all 0.0606
_refine_ls_R_factor_gt 0.0479
_refine_ls_shift/su_max 0.001
_refine_ls_shift/su_mean 0.000
_refine_ls_structure_factor_coef Fsqd
_refine_ls_weighting_details 'w=1/[\s^2^(Fo^2^)+(0.0586P)^2^+1.1478P] where P=(Fo^2^+2Fc^2^)/3'
_refine_ls_weighting_scheme calc
_refine_ls_wR_factor_gt 0.1167
_refine_ls_wR_factor_ref 0.1277
_reflns_Friedel_coverage 0.808
_reflns_Friedel_fraction_full 1.000
_reflns_Friedel_fraction_max 1.000
_reflns_number_gt 7526
_reflns_number_total 8971
_reflns_threshold_expression 'I > 2\s(I)'
_cod_data_source_file ja8b11899_si_002.cif
_cod_data_source_block 2a
_cod_database_code 4133625
_shelx_shelxl_version_number 2014/7
_shelx_space_group_comment
;
The symmetry employed for this shelxl refinement is uniquely defined
by the following loop, which should always be used as a source of
symmetry information in preference to the above space-group names.
They are only intended as comments.
;
_shelx_estimated_absorpt_t_min 0.881
_shelx_estimated_absorpt_t_max 0.924

loop_
_space_group_symop_operation_xyz
'x, y, z'
'-x+1/2, -y, z+1/2'
'x+1/2, -y+1/2, -z'
'-x, y+1/2, -z+1/2'

loop_
_atom_site_label
_atom_site_type_symbol
_atom_site_fract_x
_atom_site_fract_y
_atom_site_fract_z
_atom_site_U_iso_or_equiv
_atom_site_adp_type
_atom_site_occupancy
_atom_site_site_symmetry_order
_atom_site_calc_flag
_atom_site_refinement_flags_posn
_atom_site_refinement_flags_adp
_atom_site_refinement_flags_occupancy
_atom_site_disorder_assembly
_atom_site_disorder_group
Si1 Si 0.75687(7) 0.90181(6) 0.22552(5) 0.0387(2) Uani 1 1 d . . . . .
O1 O 0.85806(16) 0.93706(15) 0.23770(13) 0.0395(6) Uani 1 1 d . . . . .
N1 N 0.6334(2) 0.8647(2) 0.23335(18) 0.0451(8) Uani 1 1 d . . . . .
C1 C 0.7286(2) 1.0066(2) 0.2291(2) 0.0381(8) Uani 1 1 d . . . . .
C29B C 0.9588(11) 1.0585(12) 0.3601(9) 0.065(7) Uani 0.29 1 d D U P A 2
Si2 Si 0.84405(7) 1.03403(6) 0.22486(5) 0.0377(2) Uani 1 1 d . . . . .
O2 O 0.5956(2) 1.0770(2) 0.25431(17) 0.0700(10) Uani 1 1 d . . . . .
N2 N 0.7409(2) 0.8339(2) 0.30047(17) 0.0408(7) Uani 1 1 d . . . . .
C2 C 0.6595(3) 1.0428(3) 0.2422(2) 0.0457(10) Uani 1 1 d . . . . .
O3 O 0.80211(18) 0.96741(16) 0.08788(13) 0.0413(6) Uani 1 1 d . . . . .
N3 N 0.8210(2) 1.1492(2) 0.22899(19) 0.0447(8) Uani 1 1 d . . . . .
C3 C 0.6560(3) 0.8232(2) 0.2898(2) 0.0410(9) Uani 1 1 d . . . . .
O4 O 0.7496(3) 0.5194(3) 0.0621(3) 0.1020(15) Uani 1 1 d . . . . .
N4 N 0.9009(2) 1.0800(2) 0.29963(18) 0.0432(8) Uani 1 1 d D . . . .
C4 C 0.8709(2) 1.1526(2) 0.2862(2) 0.0418(9) Uani 1 1 d . . . . .
C52 C 0.5998(3) 0.7746(2) 0.3368(2) 0.0447(9) Uani 1 1 d . . . . .
C6 C 0.5654(3) 0.8048(3) 0.3999(2) 0.0542(11) Uani 1 1 d . . . . .
H6 H 0.5749 0.8574 0.4117 0.065 Uiso 1 1 calc R U . . .
C7 C 0.5170(4) 0.7592(4) 0.4460(3) 0.0704(15) Uani 1 1 d . . . . .
H7 H 0.4934 0.7806 0.4892 0.084 Uiso 1 1 calc R U . . .
C8 C 0.5031(3) 0.6833(4) 0.4296(3) 0.0726(15) Uani 1 1 d . . . . .
H8 H 0.4706 0.6520 0.4617 0.087 Uiso 1 1 calc R U . . .
C9 C 0.5362(4) 0.6524(3) 0.3665(3) 0.0674(14) Uani 1 1 d . . . . .
H9 H 0.5257 0.5999 0.3548 0.081 Uiso 1 1 calc R U . . .
C10 C 0.5845(3) 0.6973(3) 0.3201(3) 0.0549(11) Uani 1 1 d . . . . .
H10 H 0.6074 0.6757 0.2768 0.066 Uiso 1 1 calc R U . . .
C11 C 0.5503(3) 0.8683(3) 0.1953(3) 0.0600(12) Uani 1 1 d . . . . .
C12 C 0.5638(3) 0.9205(3) 0.1287(2) 0.0623(13) Uani 1 1 d . . . . .
H12A H 0.5765 0.9730 0.1450 0.093 Uiso 1 1 calc R U . . .
H12B H 0.5118 0.9208 0.0988 0.093 Uiso 1 1 calc R U . . .
H12C H 0.6117 0.9009 0.0997 0.093 Uiso 1 1 calc R U . . .
C13 C 0.4807(3) 0.9031(4) 0.2449(3) 0.0765(16) Uani 1 1 d . . . . .
H13A H 0.4712 0.8690 0.2867 0.115 Uiso 1 1 calc R U . . .
H13B H 0.4275 0.9086 0.2173 0.115 Uiso 1 1 calc R U . . .
H13C H 0.4993 0.9538 0.2623 0.115 Uiso 1 1 calc R U . . .
C14 C 0.5223(4) 0.7891(4) 0.1683(4) 0.091(2) Uani 1 1 d . . . . .
H14A H 0.5673 0.7671 0.1375 0.136 Uiso 1 1 calc R U . . .
H14B H 0.4696 0.7942 0.1398 0.136 Uiso 1 1 calc R U . . .
H14C H 0.5121 0.7552 0.2101 0.136 Uiso 1 1 calc R U . . .
C15 C 0.7973(3) 0.8015(3) 0.3576(2) 0.0454(10) Uani 1 1 d . . . . .
C16 C 0.8040(5) 0.8701(4) 0.4146(4) 0.0514(16) Uani 0.71 1 d . . P B 1
H16A H 0.8461 0.8570 0.4522 0.077 Uiso 0.71 1 calc R U P B 1
H16B H 0.7482 0.8785 0.4374 0.077 Uiso 0.71 1 calc R U P B 1
H16C H 0.8220 0.9172 0.3894 0.077 Uiso 0.71 1 calc R U P B 1
C17 C 0.8809(7) 0.7848(5) 0.3240(6) 0.043(2) Uani 0.71 1 d . . P B 1
H17A H 0.8749 0.7423 0.2892 0.065 Uiso 0.71 1 calc R U P B 1
H17B H 0.9219 0.7704 0.3620 0.065 Uiso 0.71 1 calc R U P B 1
H17C H 0.9016 0.8308 0.2984 0.065 Uiso 0.71 1 calc R U P B 1
C18 C 0.7651(4) 0.7310(5) 0.3982(5) 0.0594(18) Uani 0.71 1 d . . P B 1
H18A H 0.7532 0.6896 0.3633 0.089 Uiso 0.71 1 calc R U P B 1
H18B H 0.7127 0.7441 0.4246 0.089 Uiso 0.71 1 calc R U P B 1
H18C H 0.8087 0.7137 0.4329 0.089 Uiso 0.71 1 calc R U P B 1
C19 C 0.8879(3) 1.2228(3) 0.3308(2) 0.0465(10) Uani 1 1 d . . . . .
C20 C 0.8369(3) 1.2374(3) 0.3906(3) 0.0585(12) Uani 1 1 d . . . . .
H20 H 0.7947 1.2011 0.4050 0.070 Uiso 1 1 calc R U . . .
C21 C 0.8473(4) 1.3050(3) 0.4293(3) 0.0772(16) Uani 1 1 d . . . . .
H21 H 0.8125 1.3153 0.4706 0.093 Uiso 1 1 calc R U . . .
C22 C 0.9089(5) 1.3577(3) 0.4078(4) 0.0838(19) Uani 1 1 d . . . . .
H22 H 0.9150 1.4048 0.4336 0.101 Uiso 1 1 calc R U . . .
C23 C 0.9608(4) 1.3424(3) 0.3498(4) 0.0754(16) Uani 1 1 d . . . . .
H23 H 1.0040 1.3780 0.3361 0.091 Uiso 1 1 calc R U . . .
C24 C 0.9503(3) 1.2754(3) 0.3115(3) 0.0599(12) Uani 1 1 d . . . . .
H24 H 0.9864 1.2649 0.2711 0.072 Uiso 1 1 calc R U . . .
C25 C 0.7791(3) 1.2116(3) 0.1869(3) 0.0553(11) Uani 1 1 d . . . . .
C26 C 0.8469(4) 1.2650(3) 0.1526(3) 0.0782(16) Uani 1 1 d . . . . .
H26A H 0.8762 1.2938 0.1911 0.117 Uiso 1 1 calc R U . . .
H26B H 0.8191 1.3011 0.1191 0.117 Uiso 1 1 calc R U . . .
H26C H 0.8887 1.2339 0.1257 0.117 Uiso 1 1 calc R U . . .
C27 C 0.7169(4) 1.2574(4) 0.2336(3) 0.090(2) Uani 1 1 d . . . . .
H27A H 0.6762 1.2222 0.2567 0.136 Uiso 1 1 calc R U . . .
H27B H 0.6858 1.2941 0.2028 0.136 Uiso 1 1 calc R U . . .
H27C H 0.7485 1.2855 0.2712 0.136 Uiso 1 1 calc R U . . .
C28 C 0.7310(4) 1.1726(3) 0.1250(3) 0.0644(13) Uani 1 1 d . . . . .
H28A H 0.7710 1.1421 0.0956 0.097 Uiso 1 1 calc R U . . .
H28B H 0.7041 1.2118 0.0942 0.097 Uiso 1 1 calc R U . . .
H28C H 0.6869 1.1386 0.1451 0.097 Uiso 1 1 calc R U . . .
C29 C 0.9730(5) 1.0573(5) 0.3481(4) 0.049(2) Uani 0.71 1 d D U P A 1
C30 C 0.9485(6) 1.0651(6) 0.4281(4) 0.074(2) Uani 0.71 1 d D U P A 1
H30A H 0.9952 1.0459 0.4587 0.111 Uiso 0.71 1 calc R U P A 1
H30B H 0.8968 1.0349 0.4377 0.111 Uiso 0.71 1 calc R U P A 1
H30C H 0.9377 1.1194 0.4395 0.111 Uiso 0.71 1 calc R U P A 1
C31 C 0.9992(8) 0.9734(5) 0.3360(6) 0.058(2) Uani 0.71 1 d D U P A 1
H31A H 1.0111 0.9650 0.2841 0.087 Uiso 0.71 1 calc R U P A 1
H31B H 0.9527 0.9393 0.3515 0.087 Uiso 0.71 1 calc R U P A 1
H31C H 1.0506 0.9621 0.3645 0.087 Uiso 0.71 1 calc R U P A 1
C32 C 1.0529(5) 1.1047(5) 0.3313(5) 0.074(2) Uani 0.71 1 d D U P A 1
H32A H 1.0429 1.1587 0.3445 0.111 Uiso 0.71 1 calc R U P A 1
H32B H 1.0660 1.1012 0.2792 0.111 Uiso 0.71 1 calc R U P A 1
H32C H 1.1011 1.0846 0.3596 0.111 Uiso 0.71 1 calc R U P A 1
C33 C 0.7762(3) 0.8454(3) 0.1381(2) 0.0456(10) Uani 1 1 d . . . . .
C34 C 0.7788(4) 0.7660(3) 0.1289(2) 0.0550(12) Uani 1 1 d . . . . .
H34 H 0.7554 0.7333 0.1653 0.066 Uiso 1 1 calc R U . . .
C35 C 0.8153(4) 0.7340(3) 0.0669(2) 0.0631(14) Uani 1 1 d . . . . .
H35 H 0.8144 0.6796 0.0608 0.076 Uiso 1 1 calc R U . . .
C36 C 0.8530(4) 0.7796(3) 0.0136(2) 0.0606(13) Uani 1 1 d . . . . .
H36 H 0.8809 0.7562 -0.0268 0.073 Uiso 1 1 calc R U . . .
C37 C 0.8501(3) 0.8598(3) 0.0192(2) 0.0503(11) Uani 1 1 d . . . . .
C38 C 0.8077(3) 0.8875(2) 0.0798(2) 0.0446(10) Uani 1 1 d . . . . .
C39 C 0.8917(3) 0.9195(3) -0.0314(2) 0.0515(11) Uani 1 1 d . . . . .
C40 C 0.8211(3) 0.9552(3) -0.0799(2) 0.0593(13) Uani 1 1 d . . . . .
H40A H 0.7757 0.9764 -0.0489 0.089 Uiso 1 1 calc R U . . .
H40B H 0.7971 0.9154 -0.1118 0.089 Uiso 1 1 calc R U . . .
H40C H 0.8456 0.9966 -0.1097 0.089 Uiso 1 1 calc R U . . .
C41 C 0.9597(4) 0.8830(3) -0.0805(2) 0.0668(15) Uani 1 1 d . . . . .
H41A H 0.9866 0.9231 -0.1103 0.100 Uiso 1 1 calc R U . . .
H41B H 0.9328 0.8447 -0.1124 0.100 Uiso 1 1 calc R U . . .
H41C H 1.0031 0.8579 -0.0503 0.100 Uiso 1 1 calc R U . . .
C42 C 0.9284(3) 0.9828(3) 0.0175(2) 0.0473(10) Uani 1 1 d . . . . .
C43 C 0.8819(3) 1.0011(2) 0.0794(2) 0.0423(9) Uani 1 1 d . . . . .
C44 C 0.9088(3) 1.0461(2) 0.1372(2) 0.0429(9) Uani 1 1 d . . . . .
C45 C 0.9865(3) 1.0833(3) 0.1271(2) 0.0508(10) Uani 1 1 d . . . . .
H45 H 1.0077 1.1168 0.1638 0.061 Uiso 1 1 calc R U . . .
C46 C 1.0335(3) 1.0721(3) 0.0635(3) 0.0574(12) Uani 1 1 d . . . . .
H46 H 1.0853 1.0996 0.0565 0.069 Uiso 1 1 calc R U . . .
C47 C 1.0054(3) 1.0205(3) 0.0097(2) 0.0553(12) Uani 1 1 d . . . . .
H47 H 1.0395 1.0115 -0.0322 0.066 Uiso 1 1 calc R U . . .
C48 C 0.7244(5) 0.4873(4) 0.1287(5) 0.107(3) Uani 1 1 d . . . . .
H48A H 0.7728 0.4586 0.1504 0.129 Uiso 1 1 calc R U . . .
H48B H 0.6769 0.4507 0.1206 0.129 Uiso 1 1 calc R U . . .
C49 C 0.6966(6) 0.5484(5) 0.1795(6) 0.136(3) Uani 1 1 d . . . . .
H49A H 0.7437 0.5847 0.1874 0.204 Uiso 1 1 calc R U . . .
H49B H 0.6800 0.5252 0.2261 0.204 Uiso 1 1 calc R U . . .
H49C H 0.6477 0.5759 0.1586 0.204 Uiso 1 1 calc R U . . .
C50 C 0.7790(5) 0.4664(5) 0.0113(5) 0.112(3) Uani 1 1 d . . . . .
H50A H 0.7345 0.4271 0.0021 0.135 Uiso 1 1 calc R U . . .
H50B H 0.8303 0.4398 0.0306 0.135 Uiso 1 1 calc R U . . .
C51 C 0.8006(7) 0.5061(7) -0.0573(6) 0.154(4) Uani 1 1 d . . . . .
H51A H 0.7481 0.5240 -0.0809 0.231 Uiso 1 1 calc R U . . .
H51B H 0.8306 0.4704 -0.0898 0.231 Uiso 1 1 calc R U . . .
H51C H 0.8375 0.5504 -0.0468 0.231 Uiso 1 1 calc R U . . .
C30B C 0.9012(14) 1.0249(19) 0.4190(11) 0.092(7) Uani 0.29 1 d D U P A 2
H30D H 0.8669 1.0661 0.4407 0.138 Uiso 0.29 1 calc R U P A 2
H30E H 0.9364 1.0007 0.4568 0.138 Uiso 0.29 1 calc R U P A 2
H30F H 0.8633 0.9862 0.3974 0.138 Uiso 0.29 1 calc R U P A 2
C31B C 1.016(2) 0.9992(16) 0.3231(18) 0.079(7) Uani 0.29 1 d D U P A 2
H31D H 0.9805 0.9573 0.3036 0.119 Uiso 0.29 1 calc R U P A 2
H31E H 1.0564 0.9782 0.3587 0.119 Uiso 0.29 1 calc R U P A 2
H31F H 1.0473 1.0238 0.2832 0.119 Uiso 0.29 1 calc R U P A 2
C32B C 1.011(2) 1.1224(13) 0.3947(18) 0.124(10) Uani 0.29 1 d D U P A 2
H32D H 1.0370 1.1542 0.3563 0.186 Uiso 0.29 1 calc R U P A 2
H32E H 1.0566 1.0998 0.4248 0.186 Uiso 0.29 1 calc R U P A 2
H32F H 0.9743 1.1545 0.4252 0.186 Uiso 0.29 1 calc R U P A 2
C16B C 0.7858(14) 0.811(2) 0.4300(11) 0.097(9) Uani 0.29 1 d . . P B 2
H16D H 0.7903 0.8660 0.4421 0.146 Uiso 0.29 1 calc R U P B 2
H16E H 0.8297 0.7823 0.4566 0.146 Uiso 0.29 1 calc R U P B 2
H16F H 0.7291 0.7921 0.4439 0.146 Uiso 0.29 1 calc R U P B 2
C18B C 0.796(2) 0.7078(13) 0.3382(18) 0.120(12) Uani 0.29 1 d . . P B 2
H18D H 0.8364 0.6807 0.3698 0.180 Uiso 0.29 1 calc R U P B 2
H18E H 0.8120 0.7001 0.2871 0.180 Uiso 0.29 1 calc R U P B 2
H18F H 0.7382 0.6874 0.3463 0.180 Uiso 0.29 1 calc R U P B 2
C17B C 0.898(2) 0.815(2) 0.3401(18) 0.079(9) Uani 0.29 1 d . . P B 2
H17D H 0.9127 0.8689 0.3494 0.119 Uiso 0.29 1 calc R U P B 2
H17E H 0.9092 0.8025 0.2889 0.119 Uiso 0.29 1 calc R U P B 2
H17F H 0.9323 0.7815 0.3715 0.119 Uiso 0.29 1 calc R U P B 2

loop_
_atom_site_aniso_label
_atom_site_aniso_U_11
_atom_site_aniso_U_22
_atom_site_aniso_U_33
_atom_site_aniso_U_23
_atom_site_aniso_U_13
_atom_site_aniso_U_12
Si1 0.0453(6) 0.0428(5) 0.0280(5) 0.0007(4) -0.0010(4) 0.0031(5)
O1 0.0443(14) 0.0434(14) 0.0306(13) 0.0019(11) -0.0003(11) 0.0039(12)
N1 0.0467(19) 0.0457(19) 0.0430(19) 0.0024(16) -0.0061(16) -0.0007(15)
C1 0.043(2) 0.041(2) 0.0295(18) -0.0023(16) -0.0006(16) 0.0009(16)
C29B 0.082(16) 0.063(13) 0.048(13) 0.007(9) -0.013(9) -0.028(9)
Si2 0.0415(5) 0.0417(5) 0.0298(5) -0.0027(4) 0.0011(4) 0.0031(4)
O2 0.0578(19) 0.108(3) 0.0437(17) -0.0052(18) -0.0013(14) 0.031(2)
N2 0.0414(17) 0.0465(18) 0.0346(16) 0.0048(14) -0.0002(14) 0.0041(15)
C2 0.048(2) 0.060(3) 0.0286(18) -0.0001(17) -0.0019(17) 0.009(2)
O3 0.0521(16) 0.0428(15) 0.0290(13) -0.0025(12) 0.0015(11) 0.0116(13)
N3 0.0481(19) 0.0444(18) 0.0417(18) -0.0051(16) 0.0015(16) 0.0050(15)
C3 0.045(2) 0.039(2) 0.039(2) -0.0026(16) 0.0007(17) 0.0015(17)
O4 0.097(3) 0.066(3) 0.144(4) -0.015(3) 0.008(3) 0.007(3)
N4 0.0402(17) 0.051(2) 0.0386(17) -0.0028(15) 0.0005(14) -0.0030(15)
C4 0.0402(19) 0.049(2) 0.036(2) -0.0072(18) 0.0063(16) -0.0069(17)
C52 0.044(2) 0.044(2) 0.047(2) -0.0006(19) -0.0002(18) -0.0013(18)
C6 0.055(3) 0.051(3) 0.056(3) -0.002(2) 0.010(2) 0.002(2)
C7 0.065(3) 0.080(4) 0.066(3) 0.004(3) 0.021(3) -0.001(3)
C8 0.057(3) 0.081(4) 0.080(4) 0.018(3) 0.015(3) -0.010(3)
C9 0.066(3) 0.053(3) 0.083(4) 0.007(3) -0.010(3) -0.019(2)
C10 0.058(3) 0.049(2) 0.057(3) -0.005(2) -0.001(2) -0.007(2)
C11 0.054(3) 0.061(3) 0.065(3) 0.002(2) -0.020(2) -0.003(2)
C12 0.068(3) 0.074(3) 0.045(2) 0.001(2) -0.019(2) 0.005(3)
C13 0.047(3) 0.102(4) 0.081(4) 0.021(3) 0.000(2) 0.013(3)
C14 0.095(4) 0.073(4) 0.104(5) 0.000(4) -0.052(4) -0.016(3)
C15 0.045(2) 0.054(3) 0.038(2) 0.0120(19) -0.0043(17) -0.0014(19)
C16 0.058(4) 0.063(4) 0.033(3) -0.003(3) -0.006(3) 0.008(3)
C17 0.037(5) 0.047(4) 0.046(5) 0.006(3) 0.002(4) 0.006(3)
C18 0.048(4) 0.062(4) 0.068(5) 0.032(4) 0.002(3) 0.004(3)
C19 0.049(2) 0.045(2) 0.046(2) -0.0051(19) 0.0038(19) -0.0112(19)
C20 0.069(3) 0.056(3) 0.051(2) -0.017(2) 0.012(2) -0.018(2)
C21 0.098(4) 0.071(4) 0.063(3) -0.027(3) 0.006(3) -0.010(3)
C22 0.101(5) 0.050(3) 0.100(5) -0.021(3) -0.027(4) -0.017(3)
C23 0.076(4) 0.055(3) 0.095(4) 0.007(3) -0.012(3) -0.033(3)
C24 0.052(3) 0.061(3) 0.067(3) 0.005(2) 0.004(2) -0.021(2)
C25 0.060(3) 0.049(3) 0.056(3) -0.005(2) -0.003(2) 0.018(2)
C26 0.085(4) 0.061(3) 0.089(4) 0.023(3) -0.010(3) -0.002(3)
C27 0.090(4) 0.102(5) 0.079(4) -0.023(4) -0.010(3) 0.052(4)
C28 0.075(3) 0.060(3) 0.058(3) 0.003(2) -0.012(2) 0.012(3)
C29 0.049(4) 0.054(4) 0.043(4) -0.003(4) -0.012(3) -0.004(3)
C30 0.082(5) 0.099(6) 0.041(4) -0.005(3) -0.013(3) 0.019(5)
C31 0.059(6) 0.058(4) 0.058(6) 0.002(5) -0.016(4) 0.006(4)
C32 0.051(4) 0.074(4) 0.097(5) 0.011(5) -0.019(3) -0.014(3)
C33 0.058(3) 0.048(2) 0.0307(19) -0.0032(17) -0.0053(18) 0.0074(19)
C34 0.083(3) 0.046(2) 0.036(2) -0.0010(18) -0.008(2) 0.004(2)
C35 0.101(4) 0.046(3) 0.043(2) -0.006(2) -0.012(2) 0.017(3)
C36 0.086(4) 0.060(3) 0.036(2) -0.011(2) -0.007(2) 0.028(3)
C37 0.071(3) 0.052(3) 0.0277(19) -0.0043(17) -0.0020(19) 0.024(2)
C38 0.058(2) 0.047(2) 0.0286(18) -0.0033(17) -0.0050(17) 0.0149(19)
C39 0.068(3) 0.060(3) 0.0267(18) -0.0007(18) 0.0017(18) 0.027(2)
C40 0.076(3) 0.072(3) 0.030(2) 0.007(2) -0.002(2) 0.024(3)
C41 0.082(4) 0.082(4) 0.037(2) -0.007(2) 0.006(2) 0.038(3)
C42 0.060(3) 0.051(2) 0.0305(19) 0.0110(17) 0.0094(17) 0.022(2)
C43 0.051(2) 0.046(2) 0.0302(19) 0.0065(17) 0.0026(17) 0.0136(18)
C44 0.054(2) 0.042(2) 0.0325(19) 0.0016(17) 0.0042(17) 0.0090(18)
C45 0.058(3) 0.045(2) 0.050(2) 0.005(2) 0.009(2) 0.005(2)
C46 0.058(3) 0.051(3) 0.063(3) 0.016(2) 0.017(2) 0.006(2)
C47 0.068(3) 0.056(3) 0.042(2) 0.015(2) 0.018(2) 0.018(2)
C48 0.086(5) 0.074(4) 0.162(8) 0.012(5) -0.015(5) -0.020(4)
C49 0.128(7) 0.109(7) 0.170(9) -0.012(6) 0.042(7) -0.016(6)
C50 0.093(5) 0.091(5) 0.153(8) -0.045(6) -0.035(5) 0.016(4)
C51 0.152(9) 0.168(11) 0.142(9) -0.039(8) 0.008(7) 0.061(8)
C30B 0.065(12) 0.15(2) 0.057(11) 0.043(13) -0.010(8) -0.004(11)
C31B 0.060(16) 0.110(17) 0.068(13) 0.040(12) -0.015(9) 0.020(15)
C32B 0.15(2) 0.082(13) 0.14(2) 0.033(11) -0.119(18) -0.044(12)
C16B 0.056(11) 0.18(3) 0.054(12) 0.025(16) 0.005(9) 0.024(16)
C18B 0.16(3) 0.058(13) 0.14(2) 0.011(15) -0.10(2) 0.022(15)
C17B 0.044(13) 0.13(3) 0.061(16) 0.02(2) -0.008(11) 0.009(18)

loop_
_atom_type_symbol
_atom_type_description
_atom_type_scat_dispersion_real
_atom_type_scat_dispersion_imag
_atom_type_scat_source
C C 0.0181 0.0091 'International Tables Vol C Tables 4.2.6.8 and 6.1.1.4'
H H 0.0000 0.0000 'International Tables Vol C Tables 4.2.6.8 and 6.1.1.4'
N N 0.0311 0.0180 'International Tables Vol C Tables 4.2.6.8 and 6.1.1.4'
O O 0.0492 0.0322 'International Tables Vol C Tables 4.2.6.8 and 6.1.1.4'
Si Si 0.2541 0.3302 'International Tables Vol C Tables 4.2.6.8 and 6.1.1.4'

loop_
_geom_angle_atom_site_label_1
_geom_angle_atom_site_label_2
_geom_angle_atom_site_label_3
_geom_angle
O1 Si1 N2 105.01(14)
O1 Si1 C1 82.36(15)
N2 Si1 C1 124.56(16)
O1 Si1 C33 98.45(17)
N2 Si1 C33 108.92(17)
C1 Si1 C33 124.49(18)
O1 Si1 N1 168.17(14)
N2 Si1 N1 67.31(14)
C1 Si1 N1 94.59(16)
C33 Si1 N1 92.71(18)
O1 Si1 C3 138.47(13)
N2 Si1 C3 34.20(14)
C1 Si1 C3 112.32(16)
C33 Si1 C3 103.08(17)
N1 Si1 C3 33.11(13)
O1 Si1 Si2 38.82(9)
N2 Si1 Si2 128.87(12)
C1 Si1 Si2 44.46(12)
C33 Si1 Si2 110.92(15)
N1 Si1 Si2 139.02(11)
C3 Si1 Si2 145.92(10)
Si1 O1 Si2 102.39(14)
C3 N1 C11 129.4(4)
C3 N1 Si1 88.5(3)
C11 N1 Si1 141.9(3)
C2 C1 Si2 134.7(3)
C2 C1 Si1 133.3(3)
Si2 C1 Si1 90.97(17)
N4 C29B C32B 117.3(14)
N4 C29B C31B 101.3(18)
C32B C29B C31B 111(2)
N4 C29B C30B 105.4(13)
C32B C29B C30B 108(2)
C31B C29B C30B 114(2)
O1 Si2 N4 105.36(15)
O1 Si2 C1 82.43(15)
N4 Si2 C1 123.55(16)
O1 Si2 C44 98.94(15)
N4 Si2 C44 109.06(18)
C1 Si2 C44 125.11(18)
O1 Si2 N3 169.57(14)
N4 Si2 N3 68.11(15)
C1 Si2 N3 94.39(16)
C44 Si2 N3 91.02(16)
O1 Si2 C4 139.54(14)
N4 Si2 C4 34.79(15)
C1 Si2 C4 111.73(15)
C44 Si2 C4 102.06(16)
N3 Si2 C4 33.32(14)
O1 Si2 Si1 38.79(9)
N4 Si2 Si1 128.59(12)
C1 Si2 Si1 44.56(12)
C44 Si2 Si1 111.66(14)
N3 Si2 Si1 138.95(11)
C4 Si2 Si1 146.13(10)
C3 N2 C15 129.4(3)
C3 N2 Si1 96.5(2)
C15 N2 Si1 134.0(3)
O2 C2 C1 179.4(5)
C43 O3 C38 110.5(3)
C4 N3 C25 130.4(4)
C4 N3 Si2 88.2(3)
C25 N3 Si2 141.0(3)
N1 C3 N2 107.7(3)
N1 C3 C52 127.5(4)
N2 C3 C52 124.8(3)
N1 C3 Si1 58.4(2)
N2 C3 Si1 49.26(19)
C52 C3 Si1 173.6(3)
C50 O4 C48 114.5(6)
C4 N4 C29B 125.3(9)
C4 N4 C29 127.7(4)
C4 N4 Si2 95.8(2)
C29B N4 Si2 138.9(9)
C29 N4 Si2 134.8(4)
N3 C4 N4 107.9(3)
N3 C4 C19 125.7(4)
N4 C4 C19 126.4(4)
N3 C4 Si2 58.5(2)
N4 C4 Si2 49.42(19)
C19 C4 Si2 174.9(3)
C6 C52 C10 118.8(4)
C6 C52 C3 120.0(4)
C10 C52 C3 121.2(4)
C52 C6 C7 120.5(5)
C8 C7 C6 120.2(5)
C7 C8 C9 120.0(5)
C8 C9 C10 120.3(5)
C9 C10 C52 120.2(5)
N1 C11 C14 111.6(4)
N1 C11 C12 106.2(4)
C14 C11 C12 108.1(5)
N1 C11 C13 111.1(4)
C14 C11 C13 110.0(5)
C12 C11 C13 109.6(4)
C16B C15 N2 124.7(11)
C17 C15 N2 107.9(5)
C17 C15 C18 110.0(5)
N2 C15 C18 117.1(4)
C17 C15 C16 111.3(5)
N2 C15 C16 102.7(4)
C18 C15 C16 107.6(5)
C16B C15 C17B 107.8(16)
N2 C15 C17B 112.6(12)
C16B C15 C18B 109(2)
N2 C15 C18B 102.3(8)
C17B C15 C18B 96.4(18)
C20 C19 C24 119.3(4)
C20 C19 C4 118.9(4)
C24 C19 C4 121.7(4)
C19 C20 C21 119.8(5)
C20 C21 C22 119.7(6)
C23 C22 C21 120.5(5)
C22 C23 C24 119.7(5)
C23 C24 C19 120.9(5)
N3 C25 C27 111.9(4)
N3 C25 C28 106.4(4)
C27 C25 C28 109.6(5)
N3 C25 C26 110.3(4)
C27 C25 C26 110.8(5)
C28 C25 C26 107.6(4)
N4 C29 C30 111.2(6)
N4 C29 C32 111.0(6)
C30 C29 C32 110.6(8)
N4 C29 C31 111.6(8)
C30 C29 C31 106.9(7)
C32 C29 C31 105.3(7)
C38 C33 C34 114.7(4)
C38 C33 Si1 115.9(3)
C34 C33 Si1 128.1(3)
C35 C34 C33 120.6(5)
C34 C35 C36 121.6(5)
C35 C36 C37 120.1(4)
C38 C37 C36 115.0(4)
C38 C37 C39 117.0(4)
C36 C37 C39 127.9(4)
C37 C38 C33 127.5(4)
C37 C38 O3 117.5(4)
C33 C38 O3 114.7(3)
C42 C39 C41 112.3(4)
C42 C39 C37 106.9(3)
C41 C39 C37 111.8(4)
C42 C39 C40 108.5(4)
C41 C39 C40 108.9(3)
C37 C39 C40 108.3(4)
C47 C42 C43 115.8(4)
C47 C42 C39 127.6(4)
C43 C42 C39 116.5(4)
C44 C43 C42 126.6(4)
C44 C43 O3 115.3(3)
C42 C43 O3 118.0(4)
C43 C44 C45 115.3(4)
C43 C44 Si2 114.9(3)
C45 C44 Si2 128.8(3)
C44 C45 C46 120.6(4)
C45 C46 C47 120.8(5)
C42 C47 C46 120.4(4)
O4 C48 C49 110.4(7)
O4 C50 C51 109.7(7)

loop_
_geom_bond_atom_site_label_1
_geom_bond_atom_site_label_2
_geom_bond_distance
Si1 O1 1.713(3)
Si1 N2 1.828(3)
Si1 C1 1.874(4)
Si1 C33 1.903(4)
Si1 N1 2.042(4)
Si1 C3 2.396(4)
Si1 Si2 2.6698(15)
O1 Si2 1.713(3)
N1 C3 1.310(5)
N1 C11 1.477(6)
C1 C2 1.273(6)
C1 Si2 1.870(4)
C29B N4 1.481(12)
C29B C32B 1.520(11)
C29B C31B 1.522(11)
C29B C30B 1.523(11)
Si2 N4 1.819(3)
Si2 C44 1.913(4)
Si2 N3 2.032(4)
Si2 C4 2.383(4)
O2 C2 1.184(5)
N2 C3 1.356(5)
N2 C15 1.481(5)
O3 C43 1.387(5)
O3 C38 1.398(5)
N3 C4 1.310(5)
N3 C25 1.482(6)
C3 C52 1.493(6)
O4 C50 1.388(8)
O4 C48 1.400(9)
N4 C4 1.367(5)
N4 C29 1.489(7)
C4 C19 1.490(6)
C52 C6 1.380(6)
C52 C10 1.395(6)
C6 C7 1.384(7)
C7 C8 1.368(8)
C8 C9 1.377(8)
C9 C10 1.379(7)
C11 C14 1.526(7)
C11 C12 1.536(7)
C11 C13 1.541(8)
C15 C16B 1.35(2)
C15 C17 1.475(12)
C15 C18 1.518(8)
C15 C16 1.589(8)
C15 C17B 1.62(3)
C15 C18B 1.66(2)
C19 C20 1.380(6)
C19 C24 1.384(6)
C20 C21 1.381(7)
C21 C22 1.386(9)
C22 C23 1.364(9)
C23 C24 1.367(7)
C25 C27 1.521(7)
C25 C28 1.522(7)
C25 C26 1.544(8)
C29 C30 1.523(8)
C29 C32 1.528(8)
C29 C31 1.529(8)
C33 C38 1.385(6)
C33 C34 1.390(6)
C34 C35 1.388(7)
C35 C36 1.391(7)
C36 C37 1.396(7)
C37 C38 1.381(6)
C37 C39 1.536(7)
C39 C42 1.529(7)
C39 C41 1.531(6)
C39 C40 1.548(6)
C42 C47 1.378(7)
C42 C43 1.386(5)
C43 C44 1.383(6)
C44 C45 1.388(6)
C45 C46 1.393(6)
C46 C47 1.402(7)
C48 C49 1.476(11)
C50 C51 1.475(13)
